data_9000352
loop_
_publ_author_name
'Cameron, M.'
'Sueno, S.'
'Prewitt, C. T.'
'Papike, J. J.'

_publ_section_title
;High-temperature crystal chemistry of acmite, diopside, hedenbergite,
 jadeite, spodumene, and ureyite T = 600 C pyroxene
;
_journal_name_full 'American Mineralogist'
_journal_page_first 594
_journal_page_last 618
_journal_volume 58
_journal_year 1973
_chemical_formula_sum 'Cr Na O6 Si2'
_chemical_name_mineral Kosmochlor
_space_group_crystal_system monoclinic
_space_group_IT_number 15
_space_group_name_Hall '-C 2yc'
_space_group_name_H-M_alt 'C 1 2/c 1'
_symmetry_space_group_name_H-M 'C 1 2/c 1'
_cell_angle_alpha 90
_cell_angle_beta 107.25
_cell_angle_gamma 90
_cell_formula_units_Z 4
_cell_length_a 9.612
_cell_length_b 8.77
_cell_length_c 5.279
_cell_volume 424.989
_database_code_amcsd 0000361
_diffrn_ambient_temperature 873.15
_exptl_crystal_density_diffrn 3.550
_cod_original_formula_sum 'Si2 Cr Na O6'
_cod_database_code 9000352

loop_
_space_group_symop_id
_space_group_symop_operation_xyz
1 x,y,z
2 1/2+x,1/2+y,z
3 x,-y,1/2+z
4 1/2+x,1/2-y,1/2+z
5 -x,y,1/2-z
6 1/2-x,1/2+y,1/2-z
7 -x,-y,-z
8 1/2-x,1/2-y,-z

loop_
_atom_site_aniso_label
_atom_site_aniso_U_11
_atom_site_aniso_U_22
_atom_site_aniso_U_33
_atom_site_aniso_U_12
_atom_site_aniso_U_13
_atom_site_aniso_U_23
Si 0.00909 0.00994 0.01339 -0.00102 0.00485 -0.00031
Cr1 0.01003 0.00830 0.01420 0.00000 0.00424 0.00000
Na2 0.04004 0.01664 0.02802 0.00000 -0.00209 0.00000
O1 0.00781 0.01504 0.01420 -0.00131 0.00598 0.00148
O2 0.01908 0.00997 0.02678 -0.00657 0.00872 -0.00211
O3 0.01315 0.01742 0.01913 -0.00110 0.00549 -0.00643

loop_
_atom_site_label
_atom_site_fract_x
_atom_site_fract_y
_atom_site_fract_z
Si 0.29210 0.09120 0.23240
Cr1 0.00000 0.90660 0.25000
Na2 0.00000 0.30100 0.25000
O1 0.11400 0.07820 0.13620
O2 0.36110 0.25730 0.30250
O3 0.35190 0.00940 0.00740

loop_
_cod_related_entry_id
_cod_related_entry_database
_cod_related_entry_code
1 AMCSD 0000361
